data_7213776
loop_
_publ_author_name
'Wang, La-Mei'
'Wang, Yan'
'Fan, Yong'
'Xiao, Li-Na'
'Hu, Yang-Yang'
'Gao, Zhong-Min'
'Zheng, Da-Fang'
'Cui, Xiao-Bing'
'Xu, Ji-Qing'

_publ_section_title
;
 The design, syntheses and characterization of a series of hybrids based
 on polyoxometalates and metal complexes
;
_journal_issue 3
_journal_name_full CrystEngComm
_journal_page_first 430
_journal_paper_doi 10.1039/c3ce41611a
_journal_volume 16
_journal_year 2014
_chemical_formula_sum 'C68 H48 Cu4 Ge Mo12 N12 O42 V2'
_chemical_formula_weight 3285.09
_chemical_name_systematic
; 
 ? 
;
_space_group_IT_number 72
_symmetry_cell_setting orthorhombic
_symmetry_space_group_name_Hall '-I 2 2c'
_symmetry_space_group_name_H-M 'I b a m'
_atom_sites_solution_hydrogens geom
_atom_sites_solution_primary direct
_atom_sites_solution_secondary difmap
_audit_creation_method SHELXL-97
_cell_angle_alpha 90.00
_cell_angle_beta 90.00
_cell_angle_gamma 90.00
_cell_formula_units_Z 4
_cell_length_a 13.2295(8)
_cell_length_b 24.9102(17)
_cell_length_c 27.2377(19)
_cell_measurement_temperature 296(2)
_cell_volume 8976.2(10)
_computing_structure_refinement 'SHELXL-97 (Sheldrick, 1997)'
_computing_structure_solution 'SHELXS-97 (Sheldrick, 1990)'
_diffrn_ambient_temperature 296(2)
_diffrn_measured_fraction_theta_full 1.000
_diffrn_measured_fraction_theta_max 1.000
_diffrn_radiation_monochromator graphite
_diffrn_radiation_source 'fine-focus sealed tube'
_diffrn_radiation_type MoK\a
_diffrn_radiation_wavelength 0.71073
_diffrn_reflns_av_R_equivalents 0.0432
_diffrn_reflns_av_sigmaI/netI 0.0302
_diffrn_reflns_limit_h_max 15
_diffrn_reflns_limit_h_min -11
_diffrn_reflns_limit_k_max 29
_diffrn_reflns_limit_k_min -29
_diffrn_reflns_limit_l_max 32
_diffrn_reflns_limit_l_min -32
_diffrn_reflns_number 22443
_diffrn_reflns_theta_full 25.03
_diffrn_reflns_theta_max 25.03
_diffrn_reflns_theta_min 1.74
_exptl_absorpt_coefficient_mu 3.160
_exptl_absorpt_correction_T_max 0.6486
_exptl_absorpt_correction_T_min 0.5176
_exptl_absorpt_correction_type empirical
_exptl_crystal_density_diffrn 2.431
_exptl_crystal_density_method 'not measured'
_exptl_crystal_F_000 6296
_exptl_crystal_size_max 0.24
_exptl_crystal_size_mid 0.20
_exptl_crystal_size_min 0.15
_refine_diff_density_max 3.569
_refine_diff_density_min -0.957
_refine_diff_density_rms 0.206
_refine_ls_extinction_method none
_refine_ls_goodness_of_fit_ref 1.038
_refine_ls_hydrogen_treatment constr
_refine_ls_matrix_type full
_refine_ls_number_parameters 346
_refine_ls_number_reflns 4064
_refine_ls_number_restraints 14
_refine_ls_restrained_S_all 1.036
_refine_ls_R_factor_all 0.0844
_refine_ls_R_factor_gt 0.0602
_refine_ls_shift/su_max 0.000
_refine_ls_shift/su_mean 0.000
_refine_ls_structure_factor_coef Fsqd
_refine_ls_weighting_details 'calc w=1/[\s^2^(Fo^2^)+(0.0976P)^2^+237.4634P] where P=(Fo^2^+2Fc^2^)/3'
_refine_ls_weighting_scheme calc
_refine_ls_wR_factor_gt 0.1708
_refine_ls_wR_factor_ref 0.1923
_reflns_number_gt 3050
_reflns_number_total 4064
_reflns_threshold_expression >2sigma(I)
_cod_data_source_file c3ce41611a.txt
_cod_data_source_block k
_cod_original_sg_symbol_H-M Ibam
_cod_database_code 7213776

loop_
_symmetry_equiv_pos_as_xyz
'x, y, z'
'-x, -y, z'
'-x+1/2, y+1/2, -z'
'x+1/2, -y+1/2, -z'
'x+1/2, y+1/2, z+1/2'
'-x+1/2, -y+1/2, z+1/2'
'-x+1, y+1, -z+1/2'
'x+1, -y+1, -z+1/2'
'-x, -y, -z'
'x, y, -z'
'x-1/2, -y-1/2, z'
'-x-1/2, y-1/2, z'
'-x+1/2, -y+1/2, -z+1/2'
'x+1/2, y+1/2, -z+1/2'
'x, -y, z+1/2'
'-x, y, z+1/2'

loop_
_atom_site_label
_atom_site_type_symbol
_atom_site_fract_x
_atom_site_fract_y
_atom_site_fract_z
_atom_site_U_iso_or_equiv
_atom_site_adp_type
_atom_site_occupancy
_atom_site_symmetry_multiplicity
_atom_site_calc_flag
_atom_site_refinement_flags
Ge1 Ge 0.0000 0.0000 0.5000 0.0249(4) Uani 1 4 d S
Mo1 Mo -0.11193(10) 0.13287(5) 0.5000 0.0478(4) Uani 1 2 d S
Mo2 Mo 0.25095(10) 0.05883(5) 0.5000 0.0385(3) Uani 1 2 d S
Mo3 Mo -0.18469(7) 0.03767(4) 0.41186(3) 0.0429(3) Uani 1 1 d .
Mo4 Mo 0.07080(8) 0.09790(4) 0.41215(3) 0.0431(3) Uani 1 1 d .
V1 V 0.0000 0.0000 0.34627(11) 0.0408(6) Uani 1 2 d SD
O1 O -0.0456(9) 0.0533(4) 0.4618(4) 0.026(3) Uani 0.50 1 d P
O2 O 0.1001(9) 0.0229(4) 0.4673(4) 0.026(3) Uani 0.50 1 d P
O3 O -0.2622(7) 0.0518(4) 0.3659(3) 0.070(3) Uani 1 1 d .
O4 O -0.0532(8) 0.0615(4) 0.3823(7) 0.133(6) Uani 1 1 d .
O5 O 0.3625(9) 0.0858(5) 0.5000 0.084(5) Uani 1 2 d S
O6 O -0.1918(8) 0.0970(5) 0.4505(5) 0.124(6) Uani 1 1 d .
O7 O -0.0088(8) 0.1418(5) 0.4500(5) 0.127(6) Uani 1 1 d .
O8 O 0.1175(8) 0.0275(3) 0.3825(5) 0.087(4) Uani 1 1 d .
O9 O 0.1829(9) 0.1018(4) 0.4508(4) 0.086(4) Uani 1 1 d .
O10 O 0.1010(8) 0.1385(3) 0.3669(3) 0.068(3) Uani 1 1 d .
O11 O -0.1617(9) 0.1941(4) 0.5000 0.050(3) Uani 1 2 d S
O12 O -0.2652(9) -0.0035(4) 0.4505(3) 0.091(4) Uani 1 1 d .
Cu1 Cu 0.11559(13) 0.30957(10) 0.30086(6) 0.0822(7) Uani 1 1 d .
N1 N 0.1256(7) 0.2495(4) 0.2491(4) 0.048(2) Uani 1 1 d .
C1 C 0.1228(9) 0.1969(6) 0.2531(6) 0.063(3) Uani 1 1 d .
H1A H 0.1160 0.1817 0.2841 0.076 Uiso 1 1 calc R
C2 C 0.1297(11) 0.1631(6) 0.2123(7) 0.082(5) Uani 1 1 d .
H2A H 0.1282 0.1261 0.2164 0.098 Uiso 1 1 calc R
C3 C 0.1389(10) 0.1848(5) 0.1662(6) 0.066(4) Uani 1 1 d .
H3A H 0.1436 0.1629 0.1387 0.079 Uiso 1 1 calc R
C4 C 0.1408(8) 0.2396(5) 0.1617(5) 0.052(3) Uani 1 1 d .
C5 C 0.1497(9) 0.2658(6) 0.1146(4) 0.059(3) Uani 1 1 d .
H5A H 0.1504 0.2452 0.0862 0.071 Uiso 1 1 calc R
C6 C 0.1569(9) 0.3182(6) 0.1113(4) 0.056(3) Uani 1 1 d .
H6A H 0.1672 0.3339 0.0808 0.068 Uiso 1 1 calc R
C8 C 0.1553(12) 0.4082(6) 0.1517(6) 0.081(5) Uani 1 1 d .
H8A H 0.1606 0.4256 0.1216 0.097 Uiso 1 1 calc R
C9 C 0.1535(16) 0.4375(6) 0.1947(7) 0.099(6) Uani 1 1 d .
H9A H 0.1596 0.4747 0.1940 0.118 Uiso 1 1 calc R
C10 C 0.1426(13) 0.4109(6) 0.2389(6) 0.086(5) Uani 1 1 d .
H10A H 0.1421 0.4308 0.2678 0.103 Uiso 1 1 calc R
C11 C 0.1374(8) 0.3282(5) 0.1998(4) 0.043(3) Uani 1 1 d .
C12 C 0.1324(7) 0.2710(4) 0.2036(4) 0.042(2) Uani 1 1 d .
N2 N 0.1326(9) 0.3570(4) 0.2417(4) 0.062(3) Uani 1 1 d .
N3 N 0.1003(7) 0.3103(4) 0.3696(3) 0.053(3) Uani 1 1 d .
C13 C 0.0889(10) 0.3562(5) 0.3951(5) 0.062(3) Uani 1 1 d .
H13A H 0.0840 0.3883 0.3778 0.074 Uiso 1 1 calc R
C14 C 0.0840(10) 0.3579(5) 0.4463(4) 0.057(3) Uani 1 1 d .
H14A H 0.0767 0.3907 0.4623 0.068 Uiso 1 1 calc R
C15 C 0.0900(8) 0.3112(4) 0.4732(4) 0.038(2) Uani 1 1 d .
C16 C 0.0997(10) 0.2644(5) 0.4456(5) 0.057(3) Uani 1 1 d .
H16A H 0.1033 0.2316 0.4617 0.068 Uiso 1 1 calc R
C17 C 0.1039(10) 0.2653(5) 0.3964(4) 0.055(3) Uani 1 1 d .
H17A H 0.1096 0.2327 0.3800 0.066 Uiso 1 1 calc R
C7 C 0.1490(9) 0.3514(6) 0.1538(5) 0.058(3) Uani 1 1 d .
O13 O 0.0000 0.0000 0.2860(4) 0.152(15) Uani 0.50 2 d SPDU
O14 O 0.074(3) 0.0195(16) 0.3006(11) 0.086(12) Uani 0.25 1 d PDU

loop_
_atom_site_aniso_label
_atom_site_aniso_U_11
_atom_site_aniso_U_22
_atom_site_aniso_U_33
_atom_site_aniso_U_23
_atom_site_aniso_U_13
_atom_site_aniso_U_12
Ge1 0.0288(10) 0.0181(9) 0.0280(9) 0.000 0.000 -0.0004(7)
Mo1 0.0404(8) 0.0229(6) 0.0802(11) 0.000 0.000 0.0038(5)
Mo2 0.0353(7) 0.0344(7) 0.0459(7) 0.000 0.000 -0.0066(5)
Mo3 0.0434(6) 0.0463(6) 0.0391(5) -0.0077(4) -0.0117(4) 0.0087(4)
Mo4 0.0591(7) 0.0298(5) 0.0404(5) 0.0053(4) 0.0145(4) -0.0054(4)
V1 0.0302(12) 0.0109(10) 0.0814(19) 0.000 0.000 0.0056(9)
O1 0.040(7) 0.008(5) 0.030(6) -0.003(4) -0.004(5) 0.004(5)
O2 0.028(6) 0.024(6) 0.027(6) -0.004(5) -0.002(5) 0.004(5)
O3 0.075(6) 0.092(7) 0.042(5) 0.015(5) -0.014(4) 0.031(5)
O4 0.057(6) 0.071(7) 0.269(18) -0.089(10) 0.041(9) -0.011(5)
O5 0.042(7) 0.059(8) 0.153(15) 0.000 0.000 -0.014(6)
O6 0.055(6) 0.134(10) 0.182(13) -0.117(10) 0.050(7) -0.046(6)
O7 0.062(6) 0.142(10) 0.178(12) -0.123(10) 0.062(7) -0.048(7)
O8 0.095(8) 0.043(5) 0.124(9) -0.019(5) -0.055(7) 0.020(5)
O9 0.131(9) 0.053(5) 0.074(7) -0.021(5) -0.050(6) 0.041(6)
O10 0.101(7) 0.052(5) 0.052(5) 0.024(4) 0.002(5) -0.014(5)
O11 0.055(7) 0.035(6) 0.059(7) 0.000 0.000 0.006(5)
O12 0.150(10) 0.048(5) 0.076(6) 0.024(5) 0.051(7) 0.052(6)
Cu1 0.0570(10) 0.152(2) 0.0378(9) -0.0048(10) 0.0064(7) -0.0053(11)
N1 0.032(5) 0.057(6) 0.056(6) 0.008(5) -0.005(4) -0.001(4)
C1 0.048(7) 0.073(9) 0.069(9) 0.024(8) -0.002(6) -0.003(6)
C2 0.064(9) 0.054(8) 0.128(15) 0.001(9) -0.017(10) 0.002(7)
C3 0.067(9) 0.055(8) 0.076(10) -0.021(7) -0.002(7) -0.008(7)
C4 0.035(6) 0.064(8) 0.058(7) -0.014(6) 0.000(5) -0.004(5)
C5 0.048(7) 0.094(11) 0.034(6) -0.016(6) 0.004(5) -0.008(7)
C6 0.055(8) 0.081(10) 0.033(6) 0.003(6) 0.000(5) -0.006(7)
C8 0.092(11) 0.061(9) 0.089(11) 0.016(8) 0.030(9) -0.013(8)
C9 0.146(17) 0.052(9) 0.097(13) 0.007(9) 0.048(12) -0.002(10)
C10 0.121(14) 0.058(9) 0.079(11) -0.020(8) 0.031(10) -0.021(9)
C11 0.042(6) 0.050(6) 0.039(6) -0.002(5) 0.010(5) -0.004(5)
C12 0.029(5) 0.052(6) 0.045(6) -0.004(5) -0.002(4) -0.005(5)
N2 0.071(7) 0.067(7) 0.048(6) -0.013(5) 0.015(5) -0.006(6)
N3 0.048(6) 0.078(7) 0.034(5) -0.001(5) 0.006(4) -0.012(5)
C13 0.073(9) 0.059(8) 0.052(7) 0.017(6) -0.005(7) -0.026(7)
C14 0.079(9) 0.044(6) 0.047(7) -0.005(5) 0.007(6) -0.011(6)
C15 0.035(5) 0.042(6) 0.036(5) -0.005(4) 0.004(4) -0.010(4)
C16 0.074(9) 0.044(7) 0.052(7) -0.002(5) -0.010(6) 0.005(6)
C17 0.069(8) 0.057(7) 0.039(6) -0.017(6) -0.004(6) 0.011(6)
C7 0.044(7) 0.072(9) 0.059(8) 0.003(6) 0.014(6) -0.005(6)
O13 0.152(15) 0.152(15) 0.152(15) 0.000 0.000 0.0000(10)
O14 0.086(12) 0.086(12) 0.086(12) 0.0000(10) 0.0000(10) 0.0001(10)

loop_
_atom_type_symbol
_atom_type_description
_atom_type_scat_dispersion_real
_atom_type_scat_dispersion_imag
_atom_type_scat_source
C C 0.0033 0.0016 'International Tables Vol C Tables 4.2.6.8 and 6.1.1.4'
H H 0.0000 0.0000 'International Tables Vol C Tables 4.2.6.8 and 6.1.1.4'
N N 0.0061 0.0033 'International Tables Vol C Tables 4.2.6.8 and 6.1.1.4'
O O 0.0106 0.0060 'International Tables Vol C Tables 4.2.6.8 and 6.1.1.4'
Cu Cu 0.3201 1.2651 'International Tables Vol C Tables 4.2.6.8 and 6.1.1.4'
Ge Ge 0.1547 1.8001 'International Tables Vol C Tables 4.2.6.8 and 6.1.1.4'
Mo Mo -1.6832 0.6857 'International Tables Vol C Tables 4.2.6.8 and 6.1.1.4'
V V 0.3005 0.5294 'International Tables Vol C Tables 4.2.6.8 and 6.1.1.4'

loop_
_geom_angle_atom_site_label_1
_geom_angle_atom_site_label_2
_geom_angle_atom_site_label_3
_geom_angle
_geom_angle_site_symmetry_1
_geom_angle_site_symmetry_3
O2 Ge1 O2 180.0(5) 10_556 2
O2 Ge1 O2 63.4(8) 10_556 .
O2 Ge1 O2 116.6(8) 2 .
O2 Ge1 O2 116.6(8) 10_556 9_556
O2 Ge1 O2 63.4(8) 2 9_556
O2 Ge1 O2 180.0(5) . 9_556
O2 Ge1 O1 71.4(5) 10_556 9_556
O2 Ge1 O1 108.6(5) 2 9_556
O2 Ge1 O1 106.9(6) . 9_556
O2 Ge1 O1 73.1(6) 9_556 9_556
O2 Ge1 O1 73.1(6) 10_556 10_556
O2 Ge1 O1 106.9(6) 2 10_556
O2 Ge1 O1 108.6(5) . 10_556
O2 Ge1 O1 71.4(5) 9_556 10_556
O1 Ge1 O1 109.0(7) 9_556 10_556
O2 Ge1 O1 106.9(6) 10_556 2
O2 Ge1 O1 73.1(6) 2 2
O2 Ge1 O1 71.4(5) . 2
O2 Ge1 O1 108.6(5) 9_556 2
O1 Ge1 O1 71.0(7) 9_556 2
O1 Ge1 O1 180.0(6) 10_556 2
O2 Ge1 O1 108.6(5) 10_556 .
O2 Ge1 O1 71.4(5) 2 .
O2 Ge1 O1 73.1(6) . .
O2 Ge1 O1 106.9(6) 9_556 .
O1 Ge1 O1 180.0(6) 9_556 .
O1 Ge1 O1 71.0(7) 10_556 .
O1 Ge1 O1 109.0(7) 2 .
O11 Mo1 O6 102.0(5) . .
O11 Mo1 O6 102.0(5) . 10_556
O6 Mo1 O6 88.6(8) . 10_556
O11 Mo1 O7 100.0(5) . 10_556
O6 Mo1 O7 158.0(6) . 10_556
O6 Mo1 O7 87.0(5) 10_556 10_556
O11 Mo1 O7 100.0(5) . .
O6 Mo1 O7 87.0(5) . .
O6 Mo1 O7 158.0(6) 10_556 .
O7 Mo1 O7 89.2(8) 10_556 .
O11 Mo1 O1 154.3(3) . 10_556
O6 Mo1 O1 97.0(6) . 10_556
O6 Mo1 O1 61.1(5) 10_556 10_556
O7 Mo1 O1 62.2(5) 10_556 10_556
O7 Mo1 O1 98.2(5) . 10_556
O11 Mo1 O1 154.3(3) . .
O6 Mo1 O1 61.1(5) . .
O6 Mo1 O1 97.0(6) 10_556 .
O7 Mo1 O1 98.2(5) 10_556 .
O7 Mo1 O1 62.2(5) . .
O1 Mo1 O1 51.3(5) 10_556 .
O5 Mo2 O9 101.2(5) . 10_556
O5 Mo2 O9 101.2(5) . .
O9 Mo2 O9 87.5(6) 10_556 .
O5 Mo2 O12 101.9(5) . 9_556
O9 Mo2 O12 87.5(4) 10_556 9_556
O9 Mo2 O12 156.9(6) . 9_556
O5 Mo2 O12 101.9(5) . 2
O9 Mo2 O12 156.9(6) 10_556 2
O9 Mo2 O12 87.5(4) . 2
O12 Mo2 O12 88.2(6) 9_556 2
O5 Mo2 O2 157.9(3) . .
O9 Mo2 O2 94.4(5) 10_556 .
O9 Mo2 O2 63.6(4) . .
O12 Mo2 O2 94.3(5) 9_556 .
O12 Mo2 O2 63.2(4) 2 .
O5 Mo2 O2 157.9(3) . 10_556
O9 Mo2 O2 63.6(4) 10_556 10_556
O9 Mo2 O2 94.4(5) . 10_556
O12 Mo2 O2 63.2(4) 9_556 10_556
O12 Mo2 O2 94.3(5) 2 10_556
O2 Mo2 O2 44.3(6) . 10_556
O3 Mo3 O12 101.2(5) . .
O3 Mo3 O6 103.4(6) . .
O12 Mo3 O6 95.4(5) . .
O3 Mo3 O4 99.9(6) . .
O12 Mo3 O4 155.3(6) . .
O6 Mo3 O4 92.1(4) . .
O3 Mo3 O8 98.3(5) . 2
O12 Mo3 O8 91.9(4) . 2
O6 Mo3 O8 155.2(6) . 2
O4 Mo3 O8 72.3(4) . 2
O3 Mo3 O1 153.9(5) . .
O12 Mo3 O1 102.7(5) . .
O6 Mo3 O1 64.2(5) . .
O4 Mo3 O1 59.9(6) . .
O8 Mo3 O1 91.1(5) 2 .
O3 Mo3 O2 153.4(5) . 2
O12 Mo3 O2 63.6(4) . 2
O6 Mo3 O2 99.8(6) . 2
O4 Mo3 O2 91.9(6) . 2
O8 Mo3 O2 62.6(4) 2 2
O1 Mo3 O2 50.9(4) . 2
O3 Mo3 V1 96.6(3) . .
O12 Mo3 V1 127.7(3) . .
O6 Mo3 V1 127.4(3) . .
O4 Mo3 V1 36.2(3) . .
O8 Mo3 V1 36.7(3) 2 .
O1 Mo3 V1 76.6(3) . .
O2 Mo3 V1 79.0(3) 2 .
O10 Mo4 O9 101.7(5) . .
O10 Mo4 O7 101.2(6) . .
O9 Mo4 O7 96.4(5) . .
O10 Mo4 O8 99.2(5) . .
O9 Mo4 O8 91.6(4) . .
O7 Mo4 O8 156.1(5) . .
O10 Mo4 O4 99.8(6) . .
O9 Mo4 O4 155.1(6) . .
O7 Mo4 O4 91.6(4) . .
O8 Mo4 O4 72.7(4) . .
O10 Mo4 O1 152.7(5) . .
O9 Mo4 O1 103.1(5) . .
O7 Mo4 O1 65.1(5) . .
O8 Mo4 O1 91.2(5) . .
O4 Mo4 O1 59.3(6) . .
O10 Mo4 O2 154.0(5) . .
O9 Mo4 O2 63.5(4) . .
O7 Mo4 O2 101.7(6) . .
O8 Mo4 O2 62.1(4) . .
O4 Mo4 O2 91.8(6) . .
O1 Mo4 O2 51.7(4) . .
O10 Mo4 V1 96.9(3) . .
O9 Mo4 V1 127.5(3) . .
O7 Mo4 V1 127.4(3) . .
O8 Mo4 V1 36.8(3) . .
O4 Mo4 V1 36.5(3) . .
O1 Mo4 V1 76.5(3) . .
O2 Mo4 V1 78.8(3) . .
O13 V1 O14 41.5(15) . 2
O13 V1 O14 41.5(15) . .
O14 V1 O14 83(3) 2 .
O13 V1 O4 120.2(6) . 2
O14 V1 O4 111.2(15) 2 2
O14 V1 O4 113.2(15) . 2
O13 V1 O4 120.2(6) . .
O14 V1 O4 113.2(15) 2 .
O14 V1 O4 111.2(15) . .
O4 V1 O4 119.5(11) 2 .
O13 V1 O8 120.1(4) . .
O14 V1 O8 161.5(16) 2 .
O14 V1 O8 78.7(16) . .
O4 V1 O8 74.7(5) 2 .
O4 V1 O8 76.0(5) . .
O13 V1 O8 120.1(4) . 2
O14 V1 O8 78.7(16) 2 2
O14 V1 O8 161.5(16) . 2
O4 V1 O8 76.0(5) 2 2
O4 V1 O8 74.7(5) . 2
O8 V1 O8 119.7(8) . 2
O13 V1 Mo3 124.31(5) . 2
O14 V1 Mo3 142.5(15) 2 2
O14 V1 Mo3 93.0(15) . 2
O4 V1 Mo3 37.4(3) 2 2
O4 V1 Mo3 103.1(5) . 2
O8 V1 Mo3 37.8(3) . 2
O8 V1 Mo3 102.9(4) 2 2
O13 V1 Mo3 124.31(5) . .
O14 V1 Mo3 93.0(15) 2 .
O14 V1 Mo3 142.5(15) . .
O4 V1 Mo3 103.1(5) 2 .
O4 V1 Mo3 37.4(3) . .
O8 V1 Mo3 102.9(4) . .
O8 V1 Mo3 37.8(3) 2 .
Mo3 V1 Mo3 111.37(10) 2 .
O13 V1 Mo4 124.48(5) . .
O14 V1 Mo4 145.6(15) 2 .
O14 V1 Mo4 91.3(15) . .
O4 V1 Mo4 102.3(5) 2 .
O4 V1 Mo4 38.5(3) . .
O8 V1 Mo4 38.1(3) . .
O8 V1 Mo4 102.6(4) 2 .
Mo3 V1 Mo4 71.39(5) 2 .
Mo3 V1 Mo4 71.39(5) . .
O13 V1 Mo4 124.48(5) . 2
O14 V1 Mo4 91.3(15) 2 2
O14 V1 Mo4 145.6(15) . 2
O4 V1 Mo4 38.5(3) 2 2
O4 V1 Mo4 102.3(5) . 2
O8 V1 Mo4 102.6(4) . 2
O8 V1 Mo4 38.1(3) 2 2
Mo3 V1 Mo4 71.39(5) 2 2
Mo3 V1 Mo4 71.39(5) . 2
Mo4 V1 Mo4 111.03(10) . 2
Ge1 O1 Mo3 118.8(5) . .
Ge1 O1 Mo4 117.9(6) . .
Mo3 O1 Mo4 105.3(5) . .
Ge1 O1 Mo1 118.9(6) . .
Mo3 O1 Mo1 95.9(4) . .
Mo4 O1 Mo1 95.7(4) . .
Ge1 O2 O2 58.3(4) . 10_556
Ge1 O2 Mo2 126.1(6) . .
O2 O2 Mo2 67.9(3) 10_556 .
Ge1 O2 Mo3 118.8(6) . 2
O2 O2 Mo3 128.8(3) 10_556 2
Mo2 O2 Mo3 94.7(4) . 2
Ge1 O2 Mo4 117.3(6) . .
O2 O2 Mo4 128.2(3) 10_556 .
Mo2 O2 Mo4 94.4(4) . .
Mo3 O2 Mo4 99.7(4) 2 .
V1 O4 Mo3 106.4(5) . .
V1 O4 Mo4 105.0(5) . .
Mo3 O4 Mo4 131.9(9) . .
Mo3 O6 Mo1 138.8(8) . .
Mo4 O7 Mo1 136.8(8) . .
V1 O8 Mo3 105.5(4) . 2
V1 O8 Mo4 105.1(4) . .
Mo3 O8 Mo4 132.3(6) 2 .
Mo4 O9 Mo2 138.5(7) . .
Mo3 O12 Mo2 138.5(7) . 9_556
N3 Cu1 N2 143.4(5) . .
N3 Cu1 N1 134.0(4) . .
N2 Cu1 N1 82.6(4) . .
C1 N1 C12 118.2(11) . .
C1 N1 Cu1 131.7(10) . .
C12 N1 Cu1 110.1(7) . .
N1 C1 C2 122.2(13) . .
C3 C2 C1 119.8(13) . .
C4 C3 C2 118.4(13) . .
C3 C4 C12 119.1(12) . .
C3 C4 C5 122.1(12) . .
C12 C4 C5 118.8(11) . .
C6 C5 C4 121.2(11) . .
C5 C6 C7 121.1(12) . .
C9 C8 C7 119.4(14) . .
C10 C9 C8 119.2(14) . .
N2 C10 C9 122.5(14) . .
N2 C11 C7 123.1(11) . .
N2 C11 C12 117.9(10) . .
C7 C11 C12 119.0(10) . .
N1 C12 C4 122.3(11) . .
N1 C12 C11 117.5(10) . .
C4 C12 C11 120.0(10) . .
C11 N2 C10 118.4(12) . .
C11 N2 Cu1 111.7(8) . .
C10 N2 Cu1 129.8(10) . .
C17 N3 C13 115.7(10) . .
C17 N3 Cu1 122.0(9) . .
C13 N3 Cu1 122.2(9) . .
N3 C13 C14 123.1(12) . .
C15 C14 C13 120.2(11) . .
C14 C15 C16 115.2(10) . .
C14 C15 C15 122.1(6) . 10_556
C16 C15 C15 122.7(7) . 10_556
C17 C16 C15 121.9(12) . .
N3 C17 C16 123.9(11) . .
C11 C7 C8 117.4(13) . .
C11 C7 C6 119.8(12) . .
C8 C7 C6 122.8(13) . .
O14 O13 O14 140(2) . 2
O14 O13 V1 70.1(10) . .
O14 O13 V1 70.1(10) 2 .
O13 O14 V1 68.5(10) . .

loop_
_geom_bond_atom_site_label_1
_geom_bond_atom_site_label_2
_geom_bond_distance
_geom_bond_site_symmetry_2
Ge1 O2 1.694(12) 10_556
Ge1 O2 1.694(12) 2
Ge1 O2 1.694(12) .
Ge1 O2 1.694(12) 9_556
Ge1 O1 1.792(11) 9_556
Ge1 O1 1.792(11) 10_556
Ge1 O1 1.792(11) 2
Ge1 O1 1.792(11) .
Mo1 O11 1.662(10) .
Mo1 O6 1.932(11) .
Mo1 O6 1.932(11) 10_556
Mo1 O7 1.941(11) 10_556
Mo1 O7 1.941(11) .
Mo1 O1 2.404(11) 10_556
Mo1 O1 2.404(11) .
Mo2 O5 1.621(12) .
Mo2 O9 1.936(9) 10_556
Mo2 O9 1.936(9) .
Mo2 O12 1.938(9) 9_556
Mo2 O12 1.938(9) 2
Mo2 O2 2.362(12) .
Mo2 O2 2.362(12) 10_556
Mo3 O3 1.657(8) .
Mo3 O12 1.814(10) .
Mo3 O6 1.817(10) .
Mo3 O4 2.007(12) .
Mo3 O8 2.016(9) 2
Mo3 O1 2.321(12) .
Mo3 O2 2.410(11) 2
Mo3 V1 3.169(2) .
Mo4 O10 1.645(8) .
Mo4 O9 1.821(10) .
Mo4 O7 1.834(9) .
Mo4 O8 2.027(9) .
Mo4 O4 2.043(12) .
Mo4 O1 2.331(12) .
Mo4 O2 2.429(11) .
Mo4 V1 3.169(2) .
V1 O13 1.642(10) .
V1 O14 1.659(10) 2
V1 O14 1.659(10) .
V1 O4 1.950(10) 2
V1 O4 1.950(10) .
V1 O8 1.965(10) .
V1 O8 1.965(10) 2
V1 Mo3 3.169(2) 2
V1 Mo4 3.169(2) 2
O2 O2 1.78(2) 10_556
O2 Mo3 2.410(11) 2
O8 Mo3 2.016(9) 2
O12 Mo2 1.938(9) 9_556
Cu1 N3 1.883(9) .
Cu1 N2 2.011(11) .
Cu1 N1 2.060(11) .
N1 C1 1.315(16) .
N1 C12 1.355(14) .
C1 C2 1.40(2) .
C2 C3 1.37(2) .
C3 C4 1.369(18) .
C4 C12 1.388(15) .
C4 C5 1.442(17) .
C5 C6 1.312(19) .
C6 C7 1.428(18) .
C8 C9 1.38(2) .
C8 C7 1.418(19) .
C9 C10 1.38(2) .
C10 N2 1.350(16) .
C11 N2 1.349(14) .
C11 C7 1.389(16) .
C11 C12 1.429(15) .
N3 C17 1.340(16) .
N3 C13 1.346(17) .
C13 C14 1.397(17) .
C14 C15 1.378(15) .
C15 C16 1.393(15) .
C15 C15 1.46(2) 10_556
C16 C17 1.340(17) .
O13 O14 1.17(4) .
O13 O14 1.17(4) 2
